data_7111767
loop_
_publ_author_name
'Georgiev, Ivan G.'
'Bu\<car, Dejan-Kre\<simir'
'MacGillivray, Leonard R.'

_publ_section_title
;
 Stereospecific and quantitative photodimerisation of terminal olefins in
 the solid state
;
_journal_issue 27
_journal_name_full 'Chemical Communications'
_journal_page_first 4956
_journal_page_last 4958
_journal_paper_doi 10.1039/c0cc01184c
_journal_volume 46
_journal_year 2010
_chemical_formula_moiety 'C14 H14 Ag Cl N2 O3'
_chemical_formula_sum 'C14 H14 Ag Cl N2 O3'
_chemical_formula_weight 401.59
_space_group_IT_number 15
_symmetry_cell_setting monoclinic
_symmetry_space_group_name_Hall '-C 2yc'
_symmetry_space_group_name_H-M 'C 1 2/c 1'
_atom_sites_solution_hydrogens geom
_atom_sites_solution_primary heavy
_atom_sites_solution_secondary difmap
_audit_creation_date 2009-09-07T16:56:27-00:00
_audit_creation_method 'WinGX routine CIF_UPDATE'
_cell_angle_alpha 90
_cell_angle_beta 90.896(5)
_cell_angle_gamma 90
_cell_formula_units_Z 8
_cell_length_a 18.3059(19)
_cell_length_b 10.9939(12)
_cell_length_c 14.6045(16)
_cell_measurement_reflns_used 4858
_cell_measurement_temperature 150(2)
_cell_measurement_theta_max 25.03
_cell_measurement_theta_min 1.00
_cell_volume 2938.8(5)
_computing_cell_refinement 'HKL Scalepack (Otwinowski & Minor, 1997)'
_computing_data_collection 'Collect (Nonius BV, 1997-2000)'
_computing_data_reduction 'HKL Denzo, Scalepack (Otwinowski & Minor, 1997)'
_computing_molecular_graphics 'Rastop (Valadon, 2004)'
_computing_publication_material 'WinGX (Farrugia, 1999)'
_computing_structure_refinement 'SHELXL (Sheldrick, 2008)'
_computing_structure_solution 'SHELXS (Sheldrick, 2008)'
_diffrn_ambient_temperature 150(2)
_diffrn_detector_area_resol_mean 9
_diffrn_measured_fraction_theta_full 0.996
_diffrn_measured_fraction_theta_max 0.996
_diffrn_measurement_device_type KappaCCD
_diffrn_measurement_method 'CCD phi and omega scans'
_diffrn_radiation_monochromator graphite
_diffrn_radiation_type MoK\a
_diffrn_radiation_wavelength 0.71073
_diffrn_reflns_av_R_equivalents 0.0371
_diffrn_reflns_av_unetI/netI 0.0295
_diffrn_reflns_limit_h_max 21
_diffrn_reflns_limit_h_min -21
_diffrn_reflns_limit_k_max 13
_diffrn_reflns_limit_k_min -13
_diffrn_reflns_limit_l_max 17
_diffrn_reflns_limit_l_min -17
_diffrn_reflns_number 9500
_diffrn_reflns_theta_full 25.06
_diffrn_reflns_theta_max 25.06
_diffrn_reflns_theta_min 3.52
_exptl_absorpt_coefficient_mu 1.564
_exptl_absorpt_correction_T_max 0.885
_exptl_absorpt_correction_T_min 0.745
_exptl_absorpt_correction_type multi-scan
_exptl_absorpt_process_details 'HKL Scalepack (Otwinowski & Minor, 1997)'
_exptl_crystal_colour colorless
_exptl_crystal_density_diffrn 1.815
_exptl_crystal_density_method 'not measured'
_exptl_crystal_description plate
_exptl_crystal_F_000 1600
_exptl_crystal_size_max 0.2
_exptl_crystal_size_mid 0.2
_exptl_crystal_size_min 0.08
_refine_diff_density_max 0.896
_refine_diff_density_min -0.486
_refine_diff_density_rms 0.083
_refine_ls_extinction_method none
_refine_ls_goodness_of_fit_ref 1.062
_refine_ls_hydrogen_treatment constr
_refine_ls_matrix_type full
_refine_ls_number_parameters 203
_refine_ls_number_reflns 2603
_refine_ls_number_restraints 18
_refine_ls_restrained_S_all 1.071
_refine_ls_R_factor_all 0.0484
_refine_ls_R_factor_gt 0.0357
_refine_ls_shift/su_max 0
_refine_ls_shift/su_mean 0
_refine_ls_structure_factor_coef Fsqd
_refine_ls_weighting_details 'calc w=1/[\s^2^(Fo^2^)+(0.0281P)^2^+12.1897P] where P=(Fo^2^+2Fc^2^)/3'
_refine_ls_weighting_scheme calc
_refine_ls_wR_factor_gt 0.0729
_refine_ls_wR_factor_ref 0.0784
_reflns_number_gt 2159
_reflns_number_total 2603
_reflns_threshold_expression >2\s(I)
_cod_data_source_file C0CC01184Csup1.cif
_cod_data_source_block 2
_cod_original_sg_symbol_H-M 'C 2/c'
_cod_database_code 7111767

loop_
_symmetry_equiv_pos_as_xyz
'x, y, z'
'-x, y, -z+1/2'
'x+1/2, y+1/2, z'
'-x+1/2, y+1/2, -z+1/2'
'-x, -y, -z'
'x, -y, z-1/2'
'-x+1/2, -y+1/2, -z'
'x+1/2, -y+1/2, z-1/2'

loop_
_atom_site_label
_atom_site_type_symbol
_atom_site_fract_x
_atom_site_fract_y
_atom_site_fract_z
_atom_site_U_iso_or_equiv
_atom_site_adp_type
_atom_site_occupancy
_atom_site_symmetry_multiplicity
_atom_site_calc_flag
_atom_site_refinement_flags
_atom_site_disorder_assembly
_atom_site_disorder_group
C1 C 0.0689(2) 0.3337(4) 0.4046(3) 0.0335(9) Uani 1 1 d . . .
C2 C 0.0812(2) 0.4252(4) 0.3428(3) 0.0315(8) Uani 1 1 d . A .
C3 C 0.09724(19) 0.3979(4) 0.2520(3) 0.0298(9) Uani 1 1 d . . .
C4 C 0.0972(2) 0.2761(4) 0.2284(3) 0.0336(9) Uani 1 1 d . A .
C5 C 0.0836(2) 0.1885(4) 0.2943(3) 0.0353(9) Uani 1 1 d . . .
C6 C 0.1129(2) 0.4965(4) 0.1844(3) 0.0339(9) Uani 1 1 d . . .
C7 C 0.1523(2) 0.4680(4) 0.0946(3) 0.0419(10) Uani 1 1 d . . .
C8 C 0.1947(3) 0.5871(4) 0.1063(3) 0.0447(11) Uani 1 1 d . . .
C9 C 0.1731(2) 0.5946(4) 0.2079(3) 0.0350(9) Uani 1 1 d . . .
C10 C 0.2695(2) -0.0567(3) 0.7227(3) 0.0317(9) Uani 1 1 d . . .
C11 C 0.2193(2) 0.0355(4) 0.7385(3) 0.0367(9) Uani 1 1 d . A .
C12 C 0.1676(2) 0.0647(4) 0.6718(3) 0.0356(9) Uani 1 1 d . . .
C13 C 0.2117(2) -0.0803(4) 0.5756(3) 0.0345(9) Uani 1 1 d . . .
C14 C 0.2646(2) -0.1150(4) 0.6384(3) 0.0358(9) Uani 1 1 d . A .
H1 H 0.0584 0.3546 0.4647 0.04 Uiso 1 1 calc R A .
H2 H 0.0789 0.5059 0.3616 0.038 Uiso 1 1 calc R . .
H4 H 0.1062 0.2529 0.1684 0.04 Uiso 1 1 calc R . .
H5 H 0.083 0.1072 0.2766 0.042 Uiso 1 1 calc R A .
H6 H 0.0671 0.5387 0.1694 0.041 Uiso 1 1 calc R . .
H7A H 0.1827 0.3958 0.0975 0.05 Uiso 1 1 calc R . .
H7B H 0.1203 0.4665 0.0411 0.05 Uiso 1 1 calc R . .
H8A H 0.1753 0.6532 0.0693 0.054 Uiso 1 1 calc R . .
H8B H 0.2469 0.5782 0.0976 0.054 Uiso 1 1 calc R . .
H9 H 0.1515 0.6736 0.223 0.042 Uiso 1 1 calc R . .
H11 H 0.2204 0.0775 0.7938 0.044 Uiso 1 1 calc R . .
H12 H 0.1345 0.1266 0.6839 0.043 Uiso 1 1 calc R A .
H13 H 0.2097 -0.1208 0.5197 0.041 Uiso 1 1 calc R A .
H14 H 0.2969 -0.1773 0.6244 0.043 Uiso 1 1 calc R . .
N1 N 0.07119(17) 0.2152(3) 0.3820(2) 0.0336(7) Uani 1 1 d . A .
N2 N 0.16290(16) 0.0081(3) 0.5902(2) 0.0317(7) Uani 1 1 d . A .
O1A O -0.0127(10) 0.0567(10) 0.627(3) 0.041(4) Uani 0.538(10) 1 d PD . 1
O1B O -0.0013(11) 0.0663(13) 0.623(3) 0.052(6) Uani 0.462(10) 1 d PD A 2
O2A O 0.0205(5) 0.2634(8) 0.6157(6) 0.0514(9) Uani 0.538(10) 1 d PD A 1
O2B O -0.0067(6) 0.2768(10) 0.6042(8) 0.0514(9) Uani 0.462(10) 1 d PD A 2
O3A O -0.1022(5) 0.1999(8) 0.5768(6) 0.0514(9) Uani 0.538(10) 1 d PD A 1
O3B O -0.1153(6) 0.1578(9) 0.6008(7) 0.0514(9) Uani 0.462(10) 1 d PD A 2
Cl1A Cl -0.0411(7) 0.1841(13) 0.6397(13) 0.0402(7) Uani 0.538(10) 1 d PD A 1
Cl1B Cl -0.0445(8) 0.1745(15) 0.6447(15) 0.0402(7) Uani 0.462(10) 1 d PD A 2
Ag1 Ag 0.079871(17) 0.07165(3) 0.48846(2) 0.04018(13) Uani 1 1 d . . .

loop_
_atom_site_aniso_label
_atom_site_aniso_U_11
_atom_site_aniso_U_22
_atom_site_aniso_U_33
_atom_site_aniso_U_23
_atom_site_aniso_U_13
_atom_site_aniso_U_12
C1 0.033(2) 0.038(2) 0.030(2) 0.0016(18) -0.0029(16) -0.0013(18)
C2 0.0292(19) 0.030(2) 0.035(2) -0.0002(18) -0.0062(16) -0.0010(17)
C3 0.0201(18) 0.035(2) 0.034(2) 0.0044(16) -0.0075(15) 0.0020(15)
C4 0.028(2) 0.041(2) 0.032(2) 0.0005(18) -0.0006(15) 0.0043(17)
C5 0.035(2) 0.029(2) 0.042(2) -0.0010(18) 0.0016(17) 0.0049(17)
C6 0.033(2) 0.037(2) 0.032(2) 0.0080(17) -0.0087(16) -0.0002(17)
C7 0.048(2) 0.049(3) 0.029(2) 0.0072(19) -0.0037(18) -0.007(2)
C8 0.046(2) 0.052(3) 0.036(2) 0.017(2) -0.0048(19) -0.008(2)
C9 0.032(2) 0.032(2) 0.041(2) 0.0086(18) -0.0050(17) 0.0003(17)
C10 0.0283(19) 0.029(2) 0.038(2) 0.0078(17) -0.0017(16) -0.0039(16)
C11 0.036(2) 0.036(2) 0.038(2) -0.0035(18) -0.0045(17) 0.0010(18)
C12 0.030(2) 0.032(2) 0.045(2) -0.0015(19) -0.0034(17) 0.0038(17)
C13 0.032(2) 0.038(2) 0.034(2) 0.0026(18) -0.0004(16) 0.0003(18)
C14 0.029(2) 0.035(2) 0.044(2) 0.0031(19) 0.0010(17) 0.0038(17)
N1 0.0309(17) 0.0340(19) 0.0357(19) 0.0058(15) -0.0062(14) 0.0019(15)
N2 0.0294(17) 0.0321(18) 0.0335(18) 0.0041(15) -0.0020(13) 0.0010(14)
O1A 0.043(6) 0.022(6) 0.057(10) 0.000(5) -0.002(8) 0.000(4)
O1B 0.037(7) 0.070(12) 0.049(9) 0.003(10) 0.009(7) 0.007(6)
O2A 0.044(3) 0.042(2) 0.068(2) 0.003(2) -0.001(2) -0.001(3)
O2B 0.044(3) 0.042(2) 0.068(2) 0.003(2) -0.001(2) -0.001(3)
O3A 0.044(3) 0.042(2) 0.068(2) 0.003(2) -0.001(2) -0.001(3)
O3B 0.044(3) 0.042(2) 0.068(2) 0.003(2) -0.001(2) -0.001(3)
Cl1A 0.0391(11) 0.0404(17) 0.0412(16) -0.0085(11) 0.0052(11) -0.0026(9)
Cl1B 0.0391(11) 0.0404(17) 0.0412(16) -0.0085(11) 0.0052(11) -0.0026(9)
Ag1 0.0415(2) 0.0414(2) 0.0375(2) 0.00972(15) -0.00632(13) 0.00540(15)

loop_
_atom_type_symbol
_atom_type_description
_atom_type_scat_dispersion_real
_atom_type_scat_dispersion_imag
_atom_type_scat_source
C C 0.0033 0.0016 'International Tables Vol C Tables 4.2.6.8 and 6.1.1.4'
H H 0 0 'International Tables Vol C Tables 4.2.6.8 and 6.1.1.4'
N N 0.0061 0.0033 'International Tables Vol C Tables 4.2.6.8 and 6.1.1.4'
O O 0.0106 0.006 'International Tables Vol C Tables 4.2.6.8 and 6.1.1.4'
Cl Cl 0.1484 0.1585 'International Tables Vol C Tables 4.2.6.8 and 6.1.1.4'
Ag Ag -0.8971 1.1015 'International Tables Vol C Tables 4.2.6.8 and 6.1.1.4'

loop_
_geom_angle_atom_site_label_1
_geom_angle_atom_site_label_2
_geom_angle_atom_site_label_3
_geom_angle
_geom_angle_site_symmetry_1
_geom_angle_site_symmetry_3
C1 C2 C3 120.4(4) . .
C1 C2 H2 119.8 . .
C1 N1 Ag1 121.3(3) . .
C2 C1 H1 118.5 . .
C2 C3 C6 121.1(4) . .
C3 C2 H2 119.8 . .
C3 C4 C5 119.9(4) . .
C3 C4 H4 120.1 . .
C3 C6 C7 120.9(4) . .
C3 C6 C9 119.5(3) . .
C3 C6 H6 108.5 . .
C4 C3 C2 116.5(4) . .
C4 C3 C6 122.4(4) . .
C4 C5 H5 118.4 . .
C5 C4 H4 120.1 . .
C5 N1 Ag1 120.2(3) . .
C5 N1 C1 117.0(3) . .
C6 C7 H7A 113.9 . .
C6 C7 H7B 113.9 . .
C6 C9 H9 111.9 . .
C7 C6 C9 89.4(3) . .
C7 C6 H6 108.5 . .
C7 C8 C9 90.9(3) . .
C7 C8 H8A 113.5 . .
C7 C8 H8B 113.5 . .
C8 C7 C6 88.5(3) . .
C8 C7 H7A 113.9 . .
C8 C7 H7B 113.9 . .
C8 C9 C6 86.7(3) . .
C8 C9 H9 111.9 . .
C9 C6 H6 108.5 . .
C9 C8 H8A 113.5 . .
C9 C8 H8B 113.5 . .
C10 C11 H11 120.1 . .
C10 C14 H14 120.1 . .
C10 C9 C6 115.8(3) 7_556 .
C10 C9 C8 116.4(3) 7_556 .
C10 C9 H9 111.9 7_556 .
C11 C10 C9 123.1(4) . 7_556
C11 C12 H12 118.4 . .
C12 C11 C10 119.9(4) . .
C12 C11 H11 120.1 . .
C12 N2 Ag1 118.7(3) . .
C13 C14 C10 119.9(4) . .
C13 C14 H14 120.1 . .
C13 N2 Ag1 124.9(3) . .
C13 N2 C12 116.3(3) . .
C14 C10 C11 116.7(4) . .
C14 C10 C9 120.3(4) . 7_556
C14 C13 H13 118 . .
H7A C7 H7B 111.1 . .
H8A C8 H8B 110.8 . .
N1 Ag1 Ag1 110.65(8) . 5_556
N1 Ag1 N2 137.13(12) . .
N1 Ag1 O1A 84.2(6) . 5_556
N1 Ag1 O1B 122.3(3) . .
N1 C1 C2 122.9(4) . .
N1 C1 H1 118.5 . .
N1 C5 C4 123.2(4) . .
N1 C5 H5 118.4 . .
N2 Ag1 Ag1 112.01(8) . 5_556
N2 Ag1 O1A 126.7(3) . 5_556
N2 Ag1 O1B 82.7(6) . .
N2 C12 C11 123.3(4) . .
N2 C12 H12 118.4 . .
N2 C13 C14 123.9(4) . .
N2 C13 H13 118 . .
O1A Ag1 Ag1 51.9(8) 5_556 5_556
O1B Ag1 Ag1 51.3(7) . 5_556
O1B Ag1 O1A 103.2(7) . 5_556
O2A Cl1A O1A 104.8(8) . .
O2B Cl1B O1B 106.2(9) . .
O3A Cl1A O1A 107.5(9) . .
O3A Cl1A O2A 111.5(8) . .
O3B Cl1B O1B 106.5(9) . .
O3B Cl1B O2B 110.3(9) . .
Cl1A O1A Ag1 115.9(10) . 5_556
Cl1B O1B Ag1 118.8(15) . .

loop_
_geom_bond_atom_site_label_1
_geom_bond_atom_site_label_2
_geom_bond_distance
_geom_bond_site_symmetry_2
C1 H1 0.93 .
C2 C1 1.372(5) .
C2 C3 1.395(5) .
C2 H2 0.93 .
C3 C4 1.383(6) .
C3 C6 1.498(5) .
C4 C5 1.386(6) .
C4 H4 0.93 .
C5 H5 0.93 .
C6 C7 1.538(6) .
C6 C9 1.576(6) .
C6 H6 0.98 .
C7 C8 1.530(6) .
C7 H7A 0.97 .
C7 H7B 0.97 .
C8 H8A 0.97 .
C8 H8B 0.97 .
C9 C10 1.506(5) 7_556
C9 C8 1.545(6) .
C9 H9 0.98 .
C10 C11 1.391(5) .
C10 C14 1.390(6) .
C10 C9 1.506(5) 7_556
C11 H11 0.93 .
C12 C11 1.386(6) .
C12 H12 0.93 .
C12 N2 1.346(5) .
C13 C14 1.376(6) .
C13 H13 0.93 .
C13 N2 1.339(5) .
C14 H14 0.93 .
N1 C1 1.344(5) .
N1 C5 1.338(5) .
O1A Ag1 2.51(3) 5_556
O1B Ag1 2.49(4) .
Cl1A O1A 1.505(10) .
Cl1A O2A 1.472(9) .
Cl1A O3A 1.446(10) .
Cl1B O1B 1.466(9) .
Cl1B O2B 1.451(9) .
Cl1B O3B 1.448(8) .
Ag1 Ag1 3.3433(7) 5_556
Ag1 N1 2.219(3) .
Ag1 N2 2.222(3) .
Ag1 O1A 2.51(3) 5_556
